data_2014846
loop_
_publ_author_name
'Robert T. Stibrany'
'Harvey J. Schugar'
'Joseph A. Potenza'

_publ_section_title
;
 Three structures containing
 (<i>E</i>)-1,2-bis(benzimidazol-2-yl)ethene groups
;
_journal_issue 6
_journal_name_full 'Acta Crystallographica Section C'
_journal_page_first o354
_journal_page_last o357
_journal_paper_doi 10.1107/S0108270105011881
_journal_volume 61
_journal_year 2005
_chemical_formula_iupac 'C20 H20 N4'
_chemical_formula_moiety 'C20 H20 N4'
_chemical_formula_sum 'C20 H20 N4'
_chemical_formula_weight 316.40
_chemical_melting_point 504
_chemical_name_systematic
;
(E)-1,2-bis(1-ethylbenzimidazol-2-yl)ethene
;
_space_group_IT_number 14
_symmetry_cell_setting monoclinic
_symmetry_space_group_name_Hall '-P 2ybc'
_symmetry_space_group_name_H-M 'P 1 21/c 1'
_atom_sites_solution_hydrogens geom
_atom_sites_solution_primary direct
_atom_sites_solution_secondary difmap
_audit_creation_method SHELXL-97
_cell_angle_alpha 90.00
_cell_angle_beta 94.905(5)
_cell_angle_gamma 90.00
_cell_formula_units_Z 2
_cell_length_a 5.1789(4)
_cell_length_b 11.2713(8)
_cell_length_c 14.4525(9)
_cell_measurement_reflns_used 1011
_cell_measurement_temperature 298.0(10)
_cell_measurement_theta_max 24.57
_cell_measurement_theta_min 3.36
_cell_volume 840.55(10)
_computing_cell_refinement 'SAINT-Plus (Bruker, 2000)'
_computing_data_collection 'SMART WNT/2000 (Bruker, 2000)'
_computing_data_reduction SAINT-Plus
_computing_molecular_graphics 'ORTEPIII (Burnett & Johnson, 1996) and ORTEP-32 (Farrugia, 1997)'
_computing_publication_material 'SHELXTL (Bruker, 2000)'
_computing_structure_refinement 'SHELXL97 (Sheldrick, 1997)'
_computing_structure_solution 'SHELXS97 (Sheldrick, 1990)'
_diffrn_ambient_temperature 298.0(10)
_diffrn_measured_fraction_theta_full 0.987
_diffrn_measured_fraction_theta_max 0.987
_diffrn_measurement_device_type 'Bruker SMART CCD area-detector'
_diffrn_measurement_method '\f and \w'
_diffrn_radiation_monochromator graphite
_diffrn_radiation_source 'fine-focus sealed tube'
_diffrn_radiation_type MoK\a
_diffrn_radiation_wavelength 0.71073
_diffrn_reflns_av_R_equivalents 0.0402
_diffrn_reflns_av_sigmaI/netI 0.0388
_diffrn_reflns_limit_h_max 6
_diffrn_reflns_limit_h_min -6
_diffrn_reflns_limit_k_max 12
_diffrn_reflns_limit_k_min -13
_diffrn_reflns_limit_l_max 15
_diffrn_reflns_limit_l_min -17
_diffrn_reflns_number 5645
_diffrn_reflns_theta_full 25.04
_diffrn_reflns_theta_max 25.0
_diffrn_reflns_theta_min 2.29
_diffrn_standards_number 0
_exptl_absorpt_coefficient_mu 0.076
_exptl_absorpt_correction_T_max 1.00
_exptl_absorpt_correction_T_min 0.740
_exptl_absorpt_correction_type multi-scan
_exptl_absorpt_process_details '(SADABS, Blessing, 1995)'
_exptl_crystal_colour colorless
_exptl_crystal_density_diffrn 1.250
_exptl_crystal_density_method 'not measured'
_exptl_crystal_description prism
_exptl_crystal_F_000 336
_exptl_crystal_size_max 0.50
_exptl_crystal_size_mid 0.31
_exptl_crystal_size_min 0.16
_refine_diff_density_max 0.173
_refine_diff_density_min -0.118
_refine_ls_extinction_method none
_refine_ls_goodness_of_fit_ref 1.000
_refine_ls_hydrogen_treatment mixed
_refine_ls_matrix_type full
_refine_ls_number_parameters 145
_refine_ls_number_reflns 1464
_refine_ls_number_restraints 0
_refine_ls_restrained_S_all 1.000
_refine_ls_R_factor_all 0.0707
_refine_ls_R_factor_gt 0.0555
_refine_ls_shift/su_max 0.000
_refine_ls_shift/su_mean 0.000
_refine_ls_structure_factor_coef Fsqd
_refine_ls_weighting_details 'w=1/[\s^2^(Fo^2^)+(0.0976P)^2^+0.1481P] where P=(Fo^2^+2Fc^2^)/3'
_refine_ls_weighting_scheme calc
_refine_ls_wR_factor_gt 0.1457
_refine_ls_wR_factor_ref 0.1562
_reflns_number_gt 1193
_reflns_number_total 1464
_reflns_threshold_expression I>2\s(I)
_cod_data_source_file gg1255.cif
_cod_data_source_block Ic
_cod_depositor_comments
;
The following automatic conversions were performed:
'_symmetry_cell_setting' value 'Monoclinic' changed to 'monoclinic'
according to '/home/saulius/struct/CIF-dictionaries/cif_core.dic'
dictionary named 'cif_core.dic' version 2.4.1 from 2010-06-29.

Automatic conversion script
Id: cif_fix_enum 1527 2010-12-29 10:47:43Z saulius 

The following automatic conversions were performed:

'_chemical_melting_point' value '504 K' was changed to '504' - the
value should be numeric and without a unit designator.

Automatic conversion script
Id: cif_fix_values 1646 2011-03-28 12:23:43Z adriana 

The following automatic conversions were performed:

'_chemical_melting_point' value '504 K' was changed to '504' - the
value should be numeric and without a unit
designator.

'_symmetry_cell_setting' value 'Monoclinic' changed to
'monoclinic' according to
/home/saulius/struct/CIF-dictionaries/cif_core.dic dictionary named
'cif_core.dic' version 2.4.1 from 2010-06-29.

Automatic conversion script
Id: cif_fix_values 1715 2011-07-08 13:25:40Z adriana 
;
_cod_original_sg_symbol_H-M 'P 21/c'
_cod_database_code 2014846
_cod_database_fobs_code 2014846

loop_
_symmetry_equiv_pos_as_xyz
'x, y, z'
'-x, y+1/2, -z+1/2'
'-x, -y, -z'
'x, -y-1/2, z-1/2'

loop_
_atom_site_label
_atom_site_fract_x
_atom_site_fract_y
_atom_site_fract_z
_atom_site_U_iso_or_equiv
_atom_site_adp_type
_atom_site_calc_flag
_atom_site_refinement_flags
_atom_site_occupancy
_atom_site_disorder_assembly
_atom_site_disorder_group
_atom_site_type_symbol
N11 0.0056(3) 0.31813(14) 0.34139(12) 0.0512(5) Uani d . 1 . . N
N13 0.2615(4) 0.47842(15) 0.35490(13) 0.0580(5) Uani d . 1 . . N
C1 -0.0421(4) 0.45418(17) 0.47379(15) 0.0559(6) Uani d . 1 . . C
H1 -0.1835 0.4112 0.4911 0.067 Uiso calc R 1 . . H
C11 0.1602(4) 0.31330(17) 0.26824(14) 0.0500(6) Uani d . 1 . . C
C12 0.0758(4) 0.41857(17) 0.39145(14) 0.0510(5) Uani d . 1 . . C
C13 0.3179(4) 0.41455(18) 0.27792(15) 0.0521(6) Uani d . 1 . . C
C14 0.5014(5) 0.4344(2) 0.21472(17) 0.0633(6) Uani d . 1 . . C
C15 0.5211(5) 0.3534(2) 0.14486(18) 0.0686(7) Uani d . 1 . . C
C16 0.3616(5) 0.2540(2) 0.13629(18) 0.0679(7) Uani d . 1 . . C
C17 0.1770(5) 0.2318(2) 0.19639(16) 0.0606(6) Uani d . 1 . . C
C18 -0.1789(5) 0.2255(2) 0.36363(18) 0.0595(6) Uani d . 1 . . C
C19 -0.0514(7) 0.1274(2) 0.4211(2) 0.0744(8) Uani d . 1 . . C
H14 0.608(5) 0.503(2) 0.2207(18) 0.076(7) Uiso d . 1 . . H
H15 0.647(5) 0.363(2) 0.0992(18) 0.075(7) Uiso d . 1 . . H
H16 0.386(5) 0.202(2) 0.0849(19) 0.078(7) Uiso d . 1 . . H
H17 0.060(4) 0.164(2) 0.1915(15) 0.065(6) Uiso d . 1 . . H
H18A -0.321(5) 0.262(2) 0.3980(17) 0.066(6) Uiso d . 1 . . H
H18B -0.257(5) 0.196(2) 0.3048(19) 0.073(7) Uiso d . 1 . . H
H19A 0.028(6) 0.157(3) 0.479(2) 0.101(10) Uiso d . 1 . . H
H19B -0.173(6) 0.065(3) 0.436(2) 0.100(9) Uiso d . 1 . . H
H19C 0.089(6) 0.091(3) 0.389(2) 0.109(11) Uiso d . 1 . . H

loop_
_atom_site_aniso_label
_atom_site_aniso_U_11
_atom_site_aniso_U_22
_atom_site_aniso_U_33
_atom_site_aniso_U_12
_atom_site_aniso_U_13
_atom_site_aniso_U_23
N11 0.0534(10) 0.0378(9) 0.0611(10) -0.0018(7) -0.0031(8) 0.0010(7)
N13 0.0652(12) 0.0391(9) 0.0704(12) -0.0043(8) 0.0092(9) -0.0023(8)
C1 0.0608(13) 0.0391(11) 0.0676(14) -0.0022(9) 0.0051(10) 0.0034(9)
C11 0.0499(11) 0.0398(11) 0.0586(12) 0.0069(8) -0.0055(9) 0.0042(9)
C12 0.0547(12) 0.0365(10) 0.0610(12) 0.0012(9) 0.0005(10) 0.0018(9)
C13 0.0520(11) 0.0401(11) 0.0633(13) 0.0059(9) -0.0002(9) 0.0041(9)
C14 0.0602(13) 0.0554(14) 0.0748(16) 0.0014(11) 0.0082(12) 0.0072(12)
C15 0.0644(14) 0.0750(17) 0.0671(15) 0.0142(12) 0.0095(12) 0.0062(13)
C16 0.0737(16) 0.0685(16) 0.0607(14) 0.0174(13) 0.0009(12) -0.0069(12)
C17 0.0667(14) 0.0454(12) 0.0666(14) 0.0054(11) -0.0119(11) -0.0055(10)
C18 0.0614(14) 0.0484(13) 0.0671(14) -0.0122(10) -0.0032(12) 0.0009(11)
C19 0.094(2) 0.0558(15) 0.0709(16) -0.0070(14) -0.0054(16) 0.0140(13)

loop_
_atom_type_symbol
_atom_type_description
_atom_type_scat_dispersion_real
_atom_type_scat_dispersion_imag
_atom_type_scat_source
C C 0.0033 0.0016 'International Tables Vol C Tables 4.2.6.8 and 6.1.1.4'
H H 0.0000 0.0000 'International Tables Vol C Tables 4.2.6.8 and 6.1.1.4'
N N 0.0061 0.0033 'International Tables Vol C Tables 4.2.6.8 and 6.1.1.4'

loop_
_geom_angle_atom_site_label_1
_geom_angle_atom_site_label_2
_geom_angle_atom_site_label_3
_geom_angle_site_symmetry_1
_geom_angle
C12 N11 C11 . 106.89(16)
C12 N11 C18 . 128.12(19)
C11 N11 C18 . 124.75(18)
C12 N13 C13 . 105.54(18)
C1 C1 C12 3_566 123.0(3)
C1 C1 H1 3_566 118.5
C12 C1 H1 . 118.5
N11 C11 C17 . 132.33(19)
N11 C11 C13 . 105.22(17)
C17 C11 C13 . 122.5(2)
N13 C12 N11 . 112.26(18)
N13 C12 C1 . 124.23(19)
N11 C12 C1 . 123.51(18)
N13 C13 C14 . 130.5(2)
N13 C13 C11 . 110.09(18)
C14 C13 C11 . 119.3(2)
C15 C14 C13 . 118.3(2)
C15 C14 H14 . 122.0(16)
C13 C14 H14 . 119.7(15)
C14 C15 C16 . 121.4(2)
C14 C15 H15 . 121.3(15)
C16 C15 H15 . 117.3(15)
C17 C16 C15 . 122.2(2)
C17 C16 H16 . 121.4(15)
C15 C16 H16 . 116.4(15)
C16 C17 C11 . 116.3(2)
C16 C17 H17 . 124.1(13)
C11 C17 H17 . 119.5(13)
N11 C18 C19 . 112.4(2)
N11 C18 H18A . 109.3(13)
C19 C18 H18A . 109.5(14)
N11 C18 H18B . 106.4(14)
C19 C18 H18B . 111.3(15)
H18A C18 H18B . 108(2)
C18 C19 H19A . 110.9(19)
C18 C19 H19B . 112.8(18)
H19A C19 H19B . 107(3)
C18 C19 H19C . 111(2)
H19A C19 H19C . 106(3)
H19B C19 H19C . 109(3)

loop_
_geom_bond_atom_site_label_1
_geom_bond_atom_site_label_2
_geom_bond_site_symmetry_2
_geom_bond_distance
_geom_bond_publ_flag
N11 C12 . 1.376(3) ?
N11 C11 . 1.381(3) ?
N11 C18 . 1.469(3) ?
N13 C12 . 1.321(3) ?
N13 C13 . 1.377(3) ?
C1 C1 3_566 1.332(4) ?
C1 C12 . 1.440(3) ?
C1 H1 . 0.9300 ?
C11 C17 . 1.395(3) ?
C11 C13 . 1.404(3) ?
C13 C14 . 1.391(3) ?
C14 C15 . 1.372(4) ?
C14 H14 . 0.95(3) ?
C15 C16 . 1.391(4) ?
C15 H15 . 0.97(3) ?
C16 C17 . 1.368(4) ?
C16 H16 . 0.96(3) ?
C17 H17 . 0.97(2) ?
C18 C19 . 1.502(3) ?
C18 H18A . 1.01(2) ?
C18 H18B . 0.97(3) ?
C19 H19A . 0.96(4) ?
C19 H19B . 0.98(4) ?
C19 H19C . 0.98(3) ?
